data_7227006
loop_
_publ_author_name
'Qian, Kun'
'Shao, Feng'
'Yan, Zhihong'
'Pang, Jie'
'Chen, Xiaodong'
'Yang, Changxin'

_publ_section_title
;
 A perovskite-type cage compound as a temperature-triggered dielectric
 switchable material
;
_journal_issue 40
_journal_name_full CrystEngComm
_journal_page_first 7671
_journal_paper_doi 10.1039/C6CE01421F
_journal_volume 18
_journal_year 2016
_chemical_formula_moiety 'C6 Co K N6, 2(C3 H8 N)'
_chemical_formula_sum 'C12 H16 Co K N8'
_chemical_formula_weight 370.36
_space_group_crystal_system cubic
_space_group_IT_number 221
_space_group_name_Hall '-P 4 2 3'
_space_group_name_H-M_alt 'P m -3 m'
_symmetry_space_group_name_Hall '-P 4 2 3'
_symmetry_space_group_name_H-M 'P m -3 m'
_atom_sites_solution_hydrogens difmap
_audit_block_doi 10.5517/ccdc.csd.cc1lrd4w
_audit_creation_method SHELXL-2014/7
_audit_update_record
;
2016-05-26 deposited with the CCDC.
2016-09-15 downloaded from the CCDC.
;
_cell_angle_alpha 90
_cell_angle_beta 90
_cell_angle_gamma 90
_cell_formula_units_Z 4
_cell_length_a 11.8233(15)
_cell_length_b 11.8233(15)
_cell_length_c 11.8233(15)
_cell_measurement_reflns_used 3518
_cell_measurement_temperature 293(2)
_cell_measurement_theta_max 25.17
_cell_measurement_theta_min 2.11
_cell_volume 1652.8(4)
_computing_cell_refinement SMART
_computing_data_collection 'SMART (Bruker, 2008)'
_computing_data_reduction 'SAINT (Bruker, 2008)'
_computing_molecular_graphics 'SHELXTL (Bruker, 2008)'
_computing_publication_material 'SHELXTL (Bruker, 2008)'
_computing_structure_refinement 'SHELXL-2014/7 (Sheldrick, 2014)'
_computing_structure_solution 'SHELXTL (Bruker, 2008)'
_diffrn_ambient_temperature 293(2)
_diffrn_measured_fraction_theta_full 0.994
_diffrn_measured_fraction_theta_max 0.995
_diffrn_measurement_device_type 'Bruker Smart Apex II'
_diffrn_radiation_type MoK\a
_diffrn_radiation_wavelength 0.71073
_diffrn_reflns_av_R_equivalents 0.0135
_diffrn_reflns_av_unetI/netI 0.0096
_diffrn_reflns_Laue_measured_fraction_full 0.994
_diffrn_reflns_Laue_measured_fraction_max 0.995
_diffrn_reflns_limit_h_max 12
_diffrn_reflns_limit_h_min -15
_diffrn_reflns_limit_k_max 10
_diffrn_reflns_limit_k_min -15
_diffrn_reflns_limit_l_max 14
_diffrn_reflns_limit_l_min -15
_diffrn_reflns_number 10420
_diffrn_reflns_point_group_measured_fraction_full 0.994
_diffrn_reflns_point_group_measured_fraction_max 0.995
_diffrn_reflns_theta_full 25.242
_diffrn_reflns_theta_max 27.246
_diffrn_reflns_theta_min 2.436
_exptl_absorpt_coefficient_mu 1.298
_exptl_absorpt_correction_T_max 0.86
_exptl_absorpt_correction_T_min 0.86
_exptl_absorpt_correction_type multi-scan
_exptl_absorpt_process_details 'SADABS; Bruker, 2008'
_exptl_crystal_colour colourless
_exptl_crystal_density_diffrn 1.488
_exptl_crystal_description block
_exptl_crystal_F_000 760
_exptl_crystal_size_max 0.120
_exptl_crystal_size_mid 0.120
_exptl_crystal_size_min 0.120
_refine_diff_density_max 0.361
_refine_diff_density_min -0.395
_refine_diff_density_rms 0.062
_refine_ls_extinction_method none
_refine_ls_goodness_of_fit_ref 1.053
_refine_ls_hydrogen_treatment constr
_refine_ls_matrix_type full
_refine_ls_number_parameters 39
_refine_ls_number_reflns 427
_refine_ls_number_restraints 0
_refine_ls_restrained_S_all 1.053
_refine_ls_R_factor_all 0.0452
_refine_ls_R_factor_gt 0.0405
_refine_ls_shift/su_max 0.000
_refine_ls_shift/su_mean 0.000
_refine_ls_structure_factor_coef Fsqd
_refine_ls_weighting_details 'w=1/[\s^2^(Fo^2^)+(0.06P)^2^+1.44P] where P=(Fo^2^+2Fc^2^)/3'
_refine_ls_weighting_scheme calc
_refine_ls_wR_factor_gt 0.1336
_refine_ls_wR_factor_ref 0.1353
_reflns_Friedel_coverage 0.000
_reflns_number_gt 294
_reflns_number_total 427
_reflns_threshold_expression 'I > 2\s(I)'
_cod_data_source_file c6ce01421f2.cif
_cod_data_source_block 293-20160124
_cod_original_cell_volume 1652.8(6)
_cod_database_code 7227006
_shelx_shelxl_version_number 2014/7
_shelx_space_group_comment
;
The symmetry employed for this shelxl refinement is uniquely defined
by the following loop, which should always be used as a source of
symmetry information in preference to the above space-group names.
They are only intended as comments.
;
_shelx_estimated_absorpt_t_min 0.860
_shelx_estimated_absorpt_t_max 0.860

loop_
_space_group_symop_operation_xyz
'x, y, z'
'-y, x, z'
'-x, -y, z'
'y, -x, z'
'x, -z, y'
'x, -y, -z'
'x, z, -y'
'z, y, -x'
'-x, y, -z'
'-z, y, x'
'z, x, y'
'y, z, x'
'-y, -z, x'
'z, -x, -y'
'-y, z, -x'
'-z, -x, y'
'-z, x, -y'
'y, -z, -x'
'y, x, -z'
'-y, -x, -z'
'-x, z, y'
'-x, -z, -y'
'z, -y, x'
'-z, -y, -x'
'-x, -y, -z'
'y, -x, -z'
'x, y, -z'
'-y, x, -z'
'-x, z, -y'
'-x, y, z'
'-x, -z, y'
'-z, -y, x'
'x, -y, z'
'z, -y, -x'
'-z, -x, -y'
'-y, -z, -x'
'y, z, -x'
'-z, x, y'
'y, -z, x'
'z, x, -y'
'z, -x, y'
'-y, z, x'
'-y, -x, z'
'y, x, z'
'x, -z, -y'
'x, z, y'
'-z, y, -x'
'z, y, x'

loop_
_atom_site_label
_atom_site_type_symbol
_atom_site_fract_x
_atom_site_fract_y
_atom_site_fract_z
_atom_site_U_iso_or_equiv
_atom_site_adp_type
_atom_site_occupancy
_atom_site_site_symmetry_order
_atom_site_calc_flag
_atom_site_refinement_flags_posn
_atom_site_refinement_flags_adp
_atom_site_refinement_flags_occupancy
C1 C 0.5000 0.8406(6) 0.5000 0.0435(15) Uani 1 8 d S T P
C2 C 0.5000 1.0000 0.3368(4) 0.0393(10) Uani 1 4 d S T P
C3 C 0.1629(6) 1.0000 0.0000 0.0435(14) Uani 1 8 d S T P
C4 C 0.2361(11) 0.8042(12) 0.3310(11) 0.048 Uani 0.1667 1 d . . P
H4A H 0.1764 0.7977 0.3864 0.057 Uiso 0.1667 1 d R U P
H4B H 0.2844 0.8677 0.3484 0.057 Uiso 0.1667 1 d R U P
C5 C 0.1959(2) 0.8041(2) 0.1959(2) 0.0405(11) Uani 1 6 d S T P
H5A H 0.2238 0.8658 0.1505 0.049 Uiso 0.1667 1 d R U P
H5B H 0.1151 0.7954 0.1888 0.049 Uiso 0.1667 1 d R U P
C6 C 0.2663(11) 0.6944(13) 0.1851(12) 0.047 Uani 0.1667 1 d . . P
H6A H 0.3273 0.6995 0.1311 0.056 Uiso 0.1667 1 d R U P
H6B H 0.2193 0.6296 0.1691 0.056 Uiso 0.1667 1 d R U P
Co1 Co 0.5000 1.0000 0.5000 0.0354(4) Uani 1 16 d S T P
Co2 Co 0.0000 1.0000 0.0000 0.0373(6) Uani 1 48 d S T P
K1 K 0.5000 0.5000 0.5000 0.0385(8) Uani 1 48 d S T P
K2 K 0.5000 1.0000 0.0000 0.0359(5) Uani 1 16 d S T P
N1 N 0.5000 0.7451(4) 0.5000 0.0516(15) Uani 1 8 d S T P
N2 N 0.5000 1.0000 0.2391(3) 0.0457(10) Uani 1 4 d S T P
N3 N 0.2604(5) 1.0000 0.0000 0.0499(15) Uani 1 8 d S T P
N4 N 0.3040(2) 0.6960(2) 0.3040(2) 0.0382(10) Uani 1 6 d S T P
H4C H 0.2783 0.6380 0.3469 0.046 Uiso 0.1667 1 d R U P
H4D H 0.3798 0.7038 0.3112 0.046 Uiso 0.1667 1 d R U P

loop_
_atom_site_aniso_label
_atom_site_aniso_U_11
_atom_site_aniso_U_22
_atom_site_aniso_U_33
_atom_site_aniso_U_23
_atom_site_aniso_U_13
_atom_site_aniso_U_12
C1 0.038(2) 0.054(4) 0.038(2) 0.000 0.000 0.000
C2 0.039(2) 0.045(2) 0.034(2) 0.000 0.000 0.000
C3 0.050(4) 0.040(2) 0.040(2) 0.000 0.000 0.000
C4 0.047 0.052 0.045 -0.002 0.019 -0.004
C5 0.0405(11) 0.0405(11) 0.0405(11) -0.0010(13) 0.0010(13) -0.0010(13)
C6 0.047 0.047 0.045 0.005 -0.002 -0.029
Co1 0.0351(5) 0.0360(7) 0.0351(5) 0.000 0.000 0.000
Co2 0.0373(6) 0.0373(6) 0.0373(6) 0.000 0.000 0.000
K1 0.0385(8) 0.0385(8) 0.0385(8) 0.000 0.000 0.000
K2 0.0321(9) 0.0378(6) 0.0378(6) 0.000 0.000 0.000
N1 0.058(2) 0.039(4) 0.058(2) 0.000 0.000 0.000
N2 0.046(2) 0.048(2) 0.043(2) 0.000 0.000 0.000
N3 0.058(4) 0.046(2) 0.046(2) 0.000 0.000 0.000
N4 0.0382(10) 0.0382(10) 0.0382(10) -0.0010(11) 0.0010(11) -0.0010(11)

loop_
_atom_type_symbol
_atom_type_description
_atom_type_scat_dispersion_real
_atom_type_scat_dispersion_imag
_atom_type_scat_source
C C 0.0033 0.0016 'International Tables Vol C Tables 4.2.6.8 and 6.1.1.4'
H H 0.0000 0.0000 'International Tables Vol C Tables 4.2.6.8 and 6.1.1.4'
N N 0.0061 0.0033 'International Tables Vol C Tables 4.2.6.8 and 6.1.1.4'
K K 0.2009 0.2494 'International Tables Vol C Tables 4.2.6.8 and 6.1.1.4'
Co Co 0.3494 0.9721 'International Tables Vol C Tables 4.2.6.8 and 6.1.1.4'

loop_
_geom_angle_atom_site_label_1
_geom_angle_atom_site_label_2
_geom_angle_atom_site_label_3
_geom_angle
_geom_angle_site_symmetry_1
_geom_angle_site_symmetry_3
N1 C1 Co1 180.0 . .
N2 C2 Co1 180.0 . .
N3 C3 Co2 180.0 . .
C6 C4 C4 135(3) 45_566 43_665
C6 C4 C6 117(4) 45_566 14_566
C4 C4 C6 18.6(9) 43_665 14_566
C6 C4 C6 9.2(16) 45_566 13_665
C4 C4 C6 126.4(11) 43_665 13_665
C6 C4 C6 107.9(19) 14_566 13_665
C6 C4 N4 73(3) 45_566 .
C4 C4 N4 77.4(4) 43_665 .
C6 C4 N4 65.8(13) 14_566 .
C6 C4 N4 64.8(11) 13_665 .
C6 C4 C4 16(3) 45_566 48
C4 C4 C4 119.997(4) 43_665 48
C6 C4 C4 101.5(9) 14_566 48
C6 C4 C4 6.8(11) 13_665 48
N4 C4 C4 59.0(4) . 48
C6 C4 C6 101(3) 45_566 48
C4 C4 C6 34.1(5) 43_665 48
C6 C4 C6 15.6(6) 14_566 48
C6 C4 C6 92.4(16) 13_665 48
N4 C4 C6 55.4(8) . 48
C4 C4 C6 86.0(5) 48 48
C6 C4 C5 67(3) 45_566 .
C4 C4 C5 78.3(4) 43_665 .
C6 C4 C5 64.6(14) 14_566 .
C6 C4 C5 63.8(13) 13_665 .
N4 C4 C5 87.1(6) . .
C4 C4 C5 61.6(4) 48 .
C6 C4 C5 56.1(9) 48 .
C6 C4 C4 32(2) 45_566 14_566
C4 C4 C4 103.1(5) 43_665 14_566
C6 C4 C4 84.7(11) 14_566 14_566
C6 C4 C4 23.4(9) 13_665 14_566
N4 C4 C4 49.4(4) . 14_566
C4 C4 C4 16.9(5) 48 14_566
C6 C4 C4 69.1(7) 48 14_566
C5 C4 C4 52.9(4) . 14_566
C6 C4 C4 92(2) 45_566 13_665
C4 C4 C4 43.1(5) 43_665 13_665
C6 C4 C4 24.8(11) 14_566 13_665
C6 C4 C4 83.3(9) 13_665 13_665
N4 C4 C4 49.4(4) . 13_665
C4 C4 C4 76.9(5) 48 13_665
C6 C4 C4 9.2(7) 48 13_665
C5 C4 C4 52.9(4) . 13_665
C4 C4 C4 59.999(1) 14_566 13_665
C6 C4 H4A 169.0 45_566 .
C4 C4 H4A 55.1 43_665 .
C6 C4 H4A 73.6 14_566 .
C6 C4 H4A 178.1 13_665 .
N4 C4 H4A 117.1 . .
C4 C4 H4A 175.0 48 .
C6 C4 H4A 89.1 48 .
C5 C4 H4A 116.2 . .
C4 C4 H4A 158.2 14_566 .
C4 C4 H4A 98.2 13_665 .
C6 C4 H4B 59.4 45_566 .
C4 C4 H4B 165.5 43_665 .
C6 C4 H4B 175.8 14_566 .
C6 C4 H4B 68.0 13_665 .
N4 C4 H4B 112.4 . .
C4 C4 H4B 74.5 48 .
C6 C4 H4B 160.4 48 .
C5 C4 H4B 111.9 . .
C4 C4 H4B 91.3 14_566 .
C4 C4 H4B 151.3 13_665 .
H4A C4 H4B 110.5 . .
C6 C5 C6 24.5(7) 13_665 45_566
C6 C5 C6 81.3(10) 13_665 48
C6 C5 C6 70.3(8) 45_566 48
C6 C5 C6 52.1(8) 13_665 43_665
C6 C5 C6 70.3(8) 45_566 43_665
C6 C5 C6 70.3(8) 48 43_665
C6 C5 C6 70.3(8) 13_665 14_566
C6 C5 C6 52.1(8) 45_566 14_566
C6 C5 C6 24.5(7) 48 14_566
C6 C5 C6 81.3(10) 43_665 14_566
C6 C5 C6 70.3(8) 13_665 .
C6 C5 C6 81.3(10) 45_566 .
C6 C5 C6 52.1(8) 48 .
C6 C5 C6 24.5(7) 43_665 .
C6 C5 C6 70.3(8) 14_566 .
C6 C5 C4 16.8(5) 13_665 48
C6 C5 C4 41.0(5) 45_566 48
C6 C5 C4 85.8(6) 48 48
C6 C5 C4 38.7(5) 43_665 48
C6 C5 C4 80.9(6) 14_566 48
C6 C5 C4 60.6(6) . 48
C6 C5 C4 38.7(5) 13_665 14_566
C6 C5 C4 60.6(6) 45_566 14_566
C6 C5 C4 80.9(6) 48 14_566
C6 C5 C4 16.8(5) 43_665 14_566
C6 C5 C4 85.8(6) 14_566 14_566
C6 C5 C4 41.0(5) . 14_566
C4 C5 C4 23.3(8) 48 14_566
C6 C5 C4 60.6(6) 13_665 43_665
C6 C5 C4 38.7(5) 45_566 43_665
C6 C5 C4 41.0(5) 48 43_665
C6 C5 C4 85.8(6) 43_665 43_665
C6 C5 C4 16.8(5) 14_566 43_665
C6 C5 C4 80.9(6) . 43_665
C4 C5 C4 74.2(8) 48 43_665
C4 C5 C4 85.4(11) 14_566 43_665
C6 C5 C4 85.8(6) 13_665 13_665
C6 C5 C4 80.9(6) 45_566 13_665
C6 C5 C4 16.8(5) 48 13_665
C6 C5 C4 60.6(6) 43_665 13_665
C6 C5 C4 41.0(5) 14_566 13_665
C6 C5 C4 38.7(5) . 13_665
C4 C5 C4 85.4(11) 48 13_665
C4 C5 C4 74.2(8) 14_566 13_665
C4 C5 C4 56.9(8) 43_665 13_665
C6 C5 C4 80.9(6) 13_665 45_566
C6 C5 C4 85.8(6) 45_566 45_566
C6 C5 C4 38.7(5) 48 45_566
C6 C5 C4 41.0(5) 43_665 45_566
C6 C5 C4 60.6(6) 14_566 45_566
C6 C5 C4 16.8(5) . 45_566
C4 C5 C4 74.2(8) 48 45_566
C4 C5 C4 56.9(8) 14_566 45_566
C4 C5 C4 74.2(8) 43_665 45_566
C4 C5 C4 23.3(8) 13_665 45_566
C6 C5 C4 41.0(5) 13_665 .
C6 C5 C4 16.8(5) 45_566 .
C6 C5 C4 60.6(6) 48 .
C6 C5 C4 80.9(6) 43_665 .
C6 C5 C4 38.7(5) 14_566 .
C6 C5 C4 85.8(6) . .
C4 C5 C4 56.9(8) 48 .
C4 C5 C4 74.2(8) 14_566 .
C4 C5 C4 23.3(8) 43_665 .
C4 C5 C4 74.2(8) 13_665 .
C4 C5 C4 85.4(11) 45_566 .
C6 C5 H5A 87.1 13_665 .
C6 C5 H5A 102.7 45_566 .
C6 C5 H5A 164.4 48 .
C6 C5 H5A 94.3 43_665 .
C6 C5 H5A 154.5 14_566 .
C6 C5 H5A 113.9 . .
C4 C5 H5A 80.2 48 .
C4 C5 H5A 83.5 14_566 .
C4 C5 H5A 138.5 43_665 .
C4 C5 H5A 152.2 13_665 .
C4 C5 H5A 128.9 45_566 .
C4 C5 H5A 115.8 . .
C6 C5 H5B 152.4 13_665 .
C6 C5 H5B 128.0 45_566 .
C6 C5 H5B 82.8 48 .
C6 C5 H5B 140.0 43_665 .
C6 C5 H5B 86.2 14_566 .
C6 C5 H5B 115.9 . .
C4 C5 H5B 167.0 48 .
C4 C5 H5B 156.8 14_566 .
C4 C5 H5B 93.0 43_665 .
C4 C5 H5B 85.5 13_665 .
C4 C5 H5B 100.4 45_566 .
C4 C5 H5B 111.5 . .
H5A C5 H5B 111.8 . .
C4 C6 C6 164(3) 45_566 43_665
C4 C6 C4 26(2) 45_566 13_665
C6 C6 C4 138.4(9) 43_665 13_665
C4 C6 C4 157(4) 45_566 14_566
C6 C6 C4 6.8(11) 43_665 14_566
C4 C6 C4 131.8(19) 13_665 14_566
C4 C6 C6 45(3) 45_566 48
C6 C6 C6 120.000(1) 43_665 48
C4 C6 C6 18.6(9) 13_665 48
C4 C6 C6 113.5(11) 14_566 48
C4 C6 N4 89(3) 45_566 .
C6 C6 N4 77.1(3) 43_665 .
C4 C6 N4 72.7(12) 13_665 .
C4 C6 N4 71.3(12) 14_566 .
C6 C6 N4 62.6(5) 48 .
C4 C6 C5 96(4) 45_566 .
C6 C6 C5 77.7(3) 43_665 .
C4 C6 C5 76.7(14) 13_665 .
C4 C6 C5 75.2(14) 14_566 .
C6 C6 C5 63.9(4) 48 .
N4 C6 C5 94.1(9) . .
C4 C6 C4 138(3) 45_566 48
C6 C6 C4 26.0(5) 43_665 48
C4 C6 C4 112.4(13) 13_665 48
C4 C6 C4 19.5(9) 14_566 48
C6 C6 C4 94.0(5) 48 48
N4 C6 C4 59.5(8) . 48
C5 C6 C4 63.4(9) . 48
C4 C6 C6 123(3) 45_566 13_665
C6 C6 C6 41.4(5) 43_665 13_665
C4 C6 C6 97.1(10) 13_665 13_665
C4 C6 C6 34.9(11) 14_566 13_665
C6 C6 C6 78.6(5) 48 13_665
N4 C6 C6 52.9(5) . 13_665
C5 C6 C6 54.9(4) . 13_665
C4 C6 C6 15.5(5) 48 13_665
C4 C6 C6 63(3) 45_566 14_566
C6 C6 C6 101.4(5) 43_665 14_566
C4 C6 C6 37.2(10) 13_665 14_566
C4 C6 C6 94.9(11) 14_566 14_566
C6 C6 C6 18.6(5) 48 14_566
N4 C6 C6 52.9(5) . 14_566
C5 C6 C6 54.9(4) . 14_566
C4 C6 C6 75.4(5) 48 14_566
C6 C6 C6 60.000(2) 13_665 14_566
C4 C6 C6 105(3) 45_566 45_566
C6 C6 C6 60.000(2) 43_665 45_566
C4 C6 C6 78.5(9) 13_665 45_566
C4 C6 C6 53.6(12) 14_566 45_566
C6 C6 C6 60.000(2) 48 45_566
N4 C6 C6 46.9(6) . 45_566
C5 C6 C6 49.3(5) . 45_566
C4 C6 C6 34.1(5) 48 45_566
C6 C6 C6 18.6(5) 13_665 45_566
C6 C6 C6 41.4(5) 14_566 45_566
C4 C6 H6A 139.9 45_566 .
C6 C6 H6A 55.0 43_665 .
C4 C6 H6A 166.2 13_665 .
C4 C6 H6A 61.5 14_566 .
C6 C6 H6A 175.0 48 .
N4 C6 H6A 113.9 . .
C5 C6 H6A 113.8 . .
C4 C6 H6A 81.0 48 .
C6 C6 H6A 96.4 13_665 .
C6 C6 H6A 156.4 14_566 .
C6 C6 H6A 115.0 45_566 .
C4 C6 H6B 30.0 45_566 .
C6 C6 H6B 165.6 43_665 .
C4 C6 H6B 56.0 13_665 .
C4 C6 H6B 171.6 14_566 .
C6 C6 H6B 74.4 48 .
N4 C6 H6B 111.8 . .
C5 C6 H6B 111.8 . .
C4 C6 H6B 168.3 48 .
C6 C6 H6B 153.1 13_665 .
C6 C6 H6B 93.1 14_566 .
C6 C6 H6B 134.4 45_566 .
H6A C6 H6B 110.5 . .
C1 Co1 C1 180.0 25_676 .
C1 Co1 C2 90.000(1) 25_676 32_675
C1 Co1 C2 90.000(1) . 32_675
C1 Co1 C2 90.000(1) 25_676 8_556
C1 Co1 C2 90.000(1) . 8_556
C2 Co1 C2 180.0 32_675 8_556
C1 Co1 C2 90.0 25_676 25_676
C1 Co1 C2 90.0 . 25_676
C2 Co1 C2 90.000(1) 32_675 25_676
C2 Co1 C2 90.000(1) 8_556 25_676
C1 Co1 C2 90.0 25_676 .
C1 Co1 C2 90.0 . .
C2 Co1 C2 90.000(1) 32_675 .
C2 Co1 C2 90.000(1) 8_556 .
C2 Co1 C2 180.0 25_676 .
C3 Co2 C3 180.0 32_575 8
C3 Co2 C3 90.0 32_575 25_575
C3 Co2 C3 90.000(1) 8 25_575
C3 Co2 C3 90.0 32_575 2_665
C3 Co2 C3 90.0 8 2_665
C3 Co2 C3 90.000(1) 25_575 2_665
C3 Co2 C3 90.0 32_575 26_465
C3 Co2 C3 90.0 8 26_465
C3 Co2 C3 90.000(1) 25_575 26_465
C3 Co2 C3 180.0 2_665 26_465
C3 Co2 C3 90.000(1) 32_575 .
C3 Co2 C3 90.0 8 .
C3 Co2 C3 180.0 25_575 .
C3 Co2 C3 90.000(1) 2_665 .
C3 Co2 C3 90.0 26_465 .
N1 K1 N1 90.0 . 29_656
N1 K1 N1 180.0 . 25_666
N1 K1 N1 90.0 29_656 25_666
N1 K1 N1 90.0 . 2_655
N1 K1 N1 90.000(1) 29_656 2_655
N1 K1 N1 90.000(1) 25_666 2_655
N1 K1 N1 90.000(1) . 26_566
N1 K1 N1 90.0 29_656 26_566
N1 K1 N1 90.0 25_666 26_566
N1 K1 N1 180.0 2_655 26_566
N1 K1 N1 90.0 . 5_565
N1 K1 N1 180.0 29_656 5_565
N1 K1 N1 90.0 25_666 5_565
N1 K1 N1 90.0 2_655 5_565
N1 K1 N1 90.0 26_566 5_565
N2 K2 N2 90.0 . 29_666
N2 K2 N2 90.0 . 5_564
N2 K2 N2 180.0 29_666 5_564
N2 K2 N2 180.0 . 25_675
N2 K2 N2 90.0 29_666 25_675
N2 K2 N2 90.0 5_564 25_675
N2 K2 N3 90.000(1) . 25_675
N2 K2 N3 90.000(1) 29_666 25_675
N2 K2 N3 90.0 5_564 25_675
N2 K2 N3 90.0 25_675 25_675
N2 K2 N3 90.0 . .
N2 K2 N3 90.0 29_666 .
N2 K2 N3 90.0 5_564 .
N2 K2 N3 90.0 25_675 .
N3 K2 N3 180.0 25_675 .
C1 N1 K1 180.0 . .
C2 N2 K2 180.0 . .
C3 N3 K2 180.0 . .
C6 N4 C6 54.9(10) . 48
C6 N4 C6 86.2(13) . 45_566
C6 N4 C6 74.3(11) 48 45_566
C6 N4 C6 25.8(7) . 43_665
C6 N4 C6 74.3(11) 48 43_665
C6 N4 C6 74.3(11) 45_566 43_665
C6 N4 C6 74.3(11) . 14_566
C6 N4 C6 25.8(7) 48 14_566
C6 N4 C6 54.9(10) 45_566 14_566
C6 N4 C6 86.2(13) 43_665 14_566
C6 N4 C6 74.3(11) . 13_665
C6 N4 C6 86.2(13) 48 13_665
C6 N4 C6 25.8(7) 45_566 13_665
C6 N4 C6 54.9(10) 43_665 13_665
C6 N4 C6 74.3(11) 14_566 13_665
C6 N4 C4 41.5(5) . 13_665
C6 N4 C4 18.3(5) 48 13_665
C6 N4 C4 87.4(6) 45_566 13_665
C6 N4 C4 65.0(6) 43_665 13_665
C6 N4 C4 43.9(5) 14_566 13_665
C6 N4 C4 93.0(7) 13_665 13_665
C6 N4 C4 18.3(5) . 45_566
C6 N4 C4 41.5(5) 48 45_566
C6 N4 C4 93.0(7) 45_566 45_566
C6 N4 C4 43.9(5) 43_665 45_566
C6 N4 C4 65.0(6) 14_566 45_566
C6 N4 C4 87.4(6) 13_665 45_566
C4 N4 C4 25.2(9) 13_665 45_566
C6 N4 C4 65.0(6) . 48
C6 N4 C4 93.0(7) 48 48
C6 N4 C4 43.9(5) 45_566 48
C6 N4 C4 41.5(5) 43_665 48
C6 N4 C4 87.4(6) 14_566 48
C6 N4 C4 18.3(5) 13_665 48
C4 N4 C4 94.2(11) 13_665 48
C4 N4 C4 81.3(8) 45_566 48
C6 N4 C4 87.4(6) . 43_665
C6 N4 C4 43.9(5) 48 43_665
C6 N4 C4 41.5(5) 45_566 43_665
C6 N4 C4 93.0(7) 43_665 43_665
C6 N4 C4 18.3(5) 14_566 43_665
C6 N4 C4 65.0(6) 13_665 43_665
C4 N4 C4 61.9(8) 13_665 43_665
C4 N4 C4 81.3(8) 45_566 43_665
C4 N4 C4 81.3(8) 48 43_665
C6 N4 C4 43.9(5) . 14_566
C6 N4 C4 87.4(6) 48 14_566
C6 N4 C4 65.0(6) 45_566 14_566
C6 N4 C4 18.3(5) 43_665 14_566
C6 N4 C4 93.0(7) 14_566 14_566
C6 N4 C4 41.5(5) 13_665 14_566
C4 N4 C4 81.3(8) 13_665 14_566
C4 N4 C4 61.9(8) 45_566 14_566
C4 N4 C4 25.2(9) 48 14_566
C4 N4 C4 94.2(11) 43_665 14_566
C6 N4 C4 93.0(7) . .
C6 N4 C4 65.0(6) 48 .
C6 N4 C4 18.3(5) 45_566 .
C6 N4 C4 87.4(6) 43_665 .
C6 N4 C4 41.5(5) 14_566 .
C6 N4 C4 43.9(5) 13_665 .
C4 N4 C4 81.3(8) 13_665 .
C4 N4 C4 94.2(11) 45_566 .
C4 N4 C4 61.9(8) 48 .
C4 N4 C4 25.2(9) 43_665 .
C4 N4 C4 81.3(8) 14_566 .
C6 N4 H4C 115.0 . .
C6 N4 H4C 80.8 48 .
C6 N4 H4C 127.8 45_566 .
C6 N4 H4C 140.1 43_665 .
C6 N4 H4C 84.4 14_566 .
C6 N4 H4C 153.6 13_665 .
C4 N4 H4C 81.8 13_665 .
C4 N4 H4C 97.6 45_566 .
C4 N4 H4C 171.3 48 .
C4 N4 H4C 90.0 43_665 .
C4 N4 H4C 158.1 14_566 .
C4 N4 H4C 109.7 . .
C6 N4 H4D 113.0 . .
C6 N4 H4D 166.9 48 .
C6 N4 H4D 101.6 45_566 .
C6 N4 H4D 92.6 43_665 .
C6 N4 H4D 155.8 14_566 .
C6 N4 H4D 85.3 13_665 .
C4 N4 H4D 152.9 13_665 .
C4 N4 H4D 127.9 45_566 .
C4 N4 H4D 76.1 48 .
C4 N4 H4D 138.4 43_665 .
C4 N4 H4D 79.6 14_566 .
C4 N4 H4D 114.3 . .
H4C N4 H4D 110.9 . .

loop_
_geom_bond_atom_site_label_1
_geom_bond_atom_site_label_2
_geom_bond_distance
_geom_bond_site_symmetry_2
C1 N1 1.129(7) .
C1 Co1 1.884(7) .
C2 N2 1.155(5) .
C2 Co1 1.930(4) .
C3 N3 1.153(7) .
C3 Co2 1.926(7) .
C4 C6 0.484(13) 45_566
C4 C4 0.67(2) 43_665
C4 C6 1.071(14) 14_566
C4 C6 1.130(15) 13_665
C4 N4 1.543(16) .
C4 C4 1.59(2) 48
C4 C6 1.623(18) 48
C4 C5 1.666(14) .
C4 C4 2.01(2) 14_566
C4 C4 2.01(2) 13_665
C4 H4A 0.9652 .
C4 H4B 0.9653 .
C5 C6 1.546(19) 13_665
C5 C6 1.546(19) 45_566
C5 C6 1.546(19) 48
C5 C6 1.546(19) 43_665
C5 C6 1.546(19) 14_566
C5 C6 1.546(19) .
C5 C4 1.666(14) 48
C5 C4 1.666(14) 14_566
C5 C4 1.666(14) 43_665
C5 C4 1.666(14) 13_665
C5 C4 1.666(14) 45_566
C5 H5A 0.9644 .
C5 H5B 0.9652 .
C6 C4 0.484(13) 45_566
C6 C6 0.657(19) 43_665
C6 C4 1.071(14) 13_665
C6 C4 1.130(15) 14_566
C6 C6 1.36(3) 48
C6 N4 1.474(14) .
C6 C4 1.623(18) 48
C6 C6 1.78(3) 13_665
C6 C6 1.78(3) 14_566
C6 C6 2.02(3) 45_566
C6 H6A 0.9652 .
C6 H6B 0.9653 .
Co1 C1 1.884(7) 25_676
Co1 C2 1.930(4) 32_675
Co1 C2 1.930(4) 8_556
Co1 C2 1.930(4) 25_676
Co2 C3 1.926(7) 32_575
Co2 C3 1.926(7) 8
Co2 C3 1.926(7) 25_575
Co2 C3 1.926(7) 2_665
Co2 C3 1.926(7) 26_465
K1 N1 2.898(5) .
K1 N1 2.898(5) 29_656
K1 N1 2.898(5) 25_666
K1 N1 2.898(5) 2_655
K1 N1 2.898(5) 26_566
K1 N1 2.898(5) 5_565
K2 N2 2.827(4) .
K2 N2 2.827(4) 29_666
K2 N2 2.827(4) 5_564
K2 N2 2.827(4) 25_675
K2 N3 2.833(6) 25_675
K2 N3 2.833(6) .
N4 C6 1.474(14) 48
N4 C6 1.474(14) 45_566
N4 C6 1.474(14) 43_665
N4 C6 1.474(14) 14_566
N4 C6 1.474(14) 13_665
N4 C4 1.543(16) 13_665
N4 C4 1.543(16) 45_566
N4 C4 1.543(16) 48
N4 C4 1.543(16) 43_665
N4 C4 1.543(16) 14_566
N4 H4C 0.9054 .
N4 H4D 0.9049 .

loop_
_geom_torsion_atom_site_label_1
_geom_torsion_atom_site_label_2
_geom_torsion_atom_site_label_3
_geom_torsion_atom_site_label_4
_geom_torsion
_geom_torsion_site_symmetry_1
_geom_torsion_site_symmetry_4
C6 C4 C5 C6 9.3(19) 45_566 13_665
C4 C4 C5 C6 -141.0(11) 43_665 13_665
C6 C4 C5 C6 -128(2) 14_566 13_665
N4 C4 C5 C6 -63.3(11) . 13_665
C4 C4 C5 C6 -7.2(14) 48 13_665
C6 C4 C5 C6 -112.7(17) 48 13_665
C4 C4 C5 C6 -24.4(13) 14_566 13_665
C4 C4 C5 C6 -102.1(9) 13_665 13_665
C4 C4 C5 C6 -150(3) 43_665 45_566
C6 C4 C5 C6 -137(4) 14_566 45_566
C6 C4 C5 C6 -9.3(19) 13_665 45_566
N4 C4 C5 C6 -73(3) . 45_566
C4 C4 C5 C6 -17(3) 48 45_566
C6 C4 C5 C6 -122(4) 48 45_566
C4 C4 C5 C6 -34(3) 14_566 45_566
C4 C4 C5 C6 -111(3) 13_665 45_566
C6 C4 C5 C6 122(4) 45_566 48
C4 C4 C5 C6 -28.3(7) 43_665 48
C6 C4 C5 C6 -15.1(7) 14_566 48
C6 C4 C5 C6 112.7(17) 13_665 48
N4 C4 C5 C6 49.5(7) . 48
C4 C4 C5 C6 105.5(5) 48 48
C4 C4 C5 C6 88.3(6) 14_566 48
C4 C4 C5 C6 10.6(9) 13_665 48
C6 C4 C5 C6 50(3) 45_566 43_665
C4 C4 C5 C6 -100.8(4) 43_665 43_665
C6 C4 C5 C6 -87.5(15) 14_566 43_665
C6 C4 C5 C6 40.3(10) 13_665 43_665
N4 C4 C5 C6 -23.0(5) . 43_665
C4 C4 C5 C6 33.1(5) 48 43_665
C6 C4 C5 C6 -72.5(8) 48 43_665
C4 C4 C5 C6 15.8(6) 14_566 43_665
C4 C4 C5 C6 -61.8(5) 13_665 43_665
C6 C4 C5 C6 137(4) 45_566 14_566
C4 C4 C5 C6 -13.2(12) 43_665 14_566
C6 C4 C5 C6 128(2) 13_665 14_566
N4 C4 C5 C6 64.5(12) . 14_566
C4 C4 C5 C6 120.6(10) 48 14_566
C6 C4 C5 C6 15.1(7) 48 14_566
C4 C4 C5 C6 103.4(10) 14_566 14_566
C4 C4 C5 C6 25.7(14) 13_665 14_566
C6 C4 C5 C6 74(3) 45_566 .
C4 C4 C5 C6 -76.5(4) 43_665 .
C6 C4 C5 C6 -63.3(11) 14_566 .
C6 C4 C5 C6 64.5(11) 13_665 .
N4 C4 C5 C6 1.2(4) . .
C4 C4 C5 C6 57.3(4) 48 .
C6 C4 C5 C6 -48.3(8) 48 .
C4 C4 C5 C6 40.0(5) 14_566 .
C4 C4 C5 C6 -37.6(5) 13_665 .
C6 C4 C5 C4 17(3) 45_566 48
C4 C4 C5 C4 -133.8(4) 43_665 48
C6 C4 C5 C4 -120.6(10) 14_566 48
C6 C4 C5 C4 7.2(14) 13_665 48
N4 C4 C5 C4 -56.1(6) . 48
C6 C4 C5 C4 -105.5(5) 48 48
C4 C4 C5 C4 -17.3(5) 14_566 48
C4 C4 C5 C4 -94.9(7) 13_665 48
C6 C4 C5 C4 34(3) 45_566 14_566
C4 C4 C5 C4 -116.6(5) 43_665 14_566
C6 C4 C5 C4 -103.4(10) 14_566 14_566
C6 C4 C5 C4 24.4(13) 13_665 14_566
N4 C4 C5 C4 -38.8(3) . 14_566
C4 C4 C5 C4 17.3(5) 48 14_566
C6 C4 C5 C4 -88.3(6) 48 14_566
C4 C4 C5 C4 -77.6(5) 13_665 14_566
C6 C4 C5 C4 150(3) 45_566 43_665
C6 C4 C5 C4 13.2(12) 14_566 43_665
C6 C4 C5 C4 141.0(11) 13_665 43_665
N4 C4 C5 C4 77.7(4) . 43_665
C4 C4 C5 C4 133.8(4) 48 43_665
C6 C4 C5 C4 28.3(7) 48 43_665
C4 C4 C5 C4 116.6(5) 14_566 43_665
C4 C4 C5 C4 38.9(4) 13_665 43_665
C6 C4 C5 C4 111(3) 45_566 13_665
C4 C4 C5 C4 -38.9(4) 43_665 13_665
C6 C4 C5 C4 -25.7(14) 14_566 13_665
C6 C4 C5 C4 102.1(9) 13_665 13_665
N4 C4 C5 C4 38.8(3) . 13_665
C4 C4 C5 C4 94.9(7) 48 13_665
C6 C4 C5 C4 -10.6(9) 48 13_665
C4 C4 C5 C4 77.6(5) 14_566 13_665
C6 C4 C5 C4 91(3) 45_566 45_566
C4 C4 C5 C4 -59.7(3) 43_665 45_566
C6 C4 C5 C4 -46.5(13) 14_566 45_566
C6 C4 C5 C4 81.3(12) 13_665 45_566
N4 C4 C5 C4 18.0(7) . 45_566
C4 C4 C5 C4 74.1(4) 48 45_566
C6 C4 C5 C4 -31.4(8) 48 45_566
C4 C4 C5 C4 56.9(8) 14_566 45_566
C4 C4 C5 C4 -20.8(7) 13_665 45_566
C6 C5 C6 C4 127(3) 13_665 45_566
C6 C5 C6 C4 104(3) 45_566 45_566
C6 C5 C6 C4 33(3) 48 45_566
C6 C5 C6 C4 165(3) 43_665 45_566
C6 C5 C6 C4 52(3) 14_566 45_566
C4 C5 C6 C4 142(3) 48 45_566
C4 C5 C6 C4 159(4) 14_566 45_566
C4 C5 C6 C4 65(3) 43_665 45_566
C4 C5 C6 C4 18.2(19) 13_665 45_566
C4 C5 C6 C4 88(3) . 45_566
C6 C5 C6 C6 -38.2(4) 13_665 43_665
C6 C5 C6 C6 -60.8(2) 45_566 43_665
C6 C5 C6 C6 -132.5(3) 48 43_665
C6 C5 C6 C6 -113.6(5) 14_566 43_665
C4 C5 C6 C6 -23.1(7) 48 43_665
C4 C5 C6 C6 -6.5(12) 14_566 43_665
C4 C5 C6 C6 -100.0(4) 43_665 43_665
C4 C5 C6 C6 -146.9(11) 13_665 43_665
C4 C5 C6 C6 -165(3) 45_566 43_665
C4 C5 C6 C6 -77.1(4) . 43_665
C6 C5 C6 C4 108.8(10) 13_665 13_665
C6 C5 C6 C4 86.1(12) 45_566 13_665
C6 C5 C6 C4 14.4(13) 48 13_665
C6 C5 C6 C4 146.9(11) 43_665 13_665
C6 C5 C6 C4 33.4(13) 14_566 13_665
C4 C5 C6 C4 123.9(17) 48 13_665
C4 C5 C6 C4 140(2) 14_566 13_665
C4 C5 C6 C4 46.9(10) 43_665 13_665
C4 C5 C6 C4 -18.2(19) 45_566 13_665
C4 C5 C6 C4 69.8(12) . 13_665
C6 C5 C6 C4 -31.7(13) 13_665 14_566
C6 C5 C6 C4 -54.3(13) 45_566 14_566
C6 C5 C6 C4 -126.1(10) 48 14_566
C6 C5 C6 C4 6.5(12) 43_665 14_566
C6 C5 C6 C4 -107.1(10) 14_566 14_566
C4 C5 C6 C4 -16.6(8) 48 14_566
C4 C5 C6 C4 -93.6(15) 43_665 14_566
C4 C5 C6 C4 -140(2) 13_665 14_566
C4 C5 C6 C4 -159(4) 45_566 14_566
C4 C5 C6 C4 -70.6(11) . 14_566
C6 C5 C6 C6 94.4(6) 13_665 48
C6 C5 C6 C6 71.7(4) 45_566 48
C6 C5 C6 C6 132.5(3) 43_665 48
C6 C5 C6 C6 19.0(4) 14_566 48
C4 C5 C6 C6 109.4(5) 48 48
C4 C5 C6 C6 126.1(10) 14_566 48
C4 C5 C6 C6 32.5(6) 43_665 48
C4 C5 C6 C6 -14.4(13) 13_665 48
C4 C5 C6 C6 -33(3) 45_566 48
C4 C5 C6 C6 55.4(4) . 48
C6 C5 C6 N4 37.7(2) 13_665 .
C6 C5 C6 N4 15.0(6) 45_566 .
C6 C5 C6 N4 -56.7(5) 48 .
C6 C5 C6 N4 75.9(4) 43_665 .
C6 C5 C6 N4 -37.7(2) 14_566 .
C4 C5 C6 N4 52.8(7) 48 .
C4 C5 C6 N4 69.4(12) 14_566 .
C4 C5 C6 N4 -24.2(6) 43_665 .
C4 C5 C6 N4 -71.1(11) 13_665 .
C4 C5 C6 N4 -89(3) 45_566 .
C4 C5 C6 N4 -1.2(4) . .
C6 C5 C6 C4 -15.1(8) 13_665 48
C6 C5 C6 C4 -37.7(7) 45_566 48
C6 C5 C6 C4 -109.4(5) 48 48
C6 C5 C6 C4 23.1(7) 43_665 48
C6 C5 C6 C4 -90.5(6) 14_566 48
C4 C5 C6 C4 16.6(8) 14_566 48
C4 C5 C6 C4 -77.0(8) 43_665 48
C4 C5 C6 C4 -123.9(17) 13_665 48
C4 C5 C6 C4 -142(3) 45_566 48
C4 C5 C6 C4 -54.0(8) . 48
C6 C5 C6 C6 -22.7(6) 45_566 13_665
C6 C5 C6 C6 -94.4(6) 48 13_665
C6 C5 C6 C6 38.2(4) 43_665 13_665
C6 C5 C6 C6 -75.4(4) 14_566 13_665
C4 C5 C6 C6 15.1(8) 48 13_665
C4 C5 C6 C6 31.7(13) 14_566 13_665
C4 C5 C6 C6 -61.9(6) 43_665 13_665
C4 C5 C6 C6 -108.8(10) 13_665 13_665
C4 C5 C6 C6 -127(3) 45_566 13_665
C4 C5 C6 C6 -38.9(5) . 13_665
C6 C5 C6 C6 75.4(4) 13_665 14_566
C6 C5 C6 C6 52.7(7) 45_566 14_566
C6 C5 C6 C6 -19.0(4) 48 14_566
C6 C5 C6 C6 113.6(5) 43_665 14_566
C4 C5 C6 C6 90.5(6) 48 14_566
C4 C5 C6 C6 107.1(10) 14_566 14_566
C4 C5 C6 C6 13.5(7) 43_665 14_566
C4 C5 C6 C6 -33.4(13) 13_665 14_566
C4 C5 C6 C6 -52(3) 45_566 14_566
C4 C5 C6 C6 36.4(5) . 14_566
C6 C5 C6 C6 22.7(6) 13_665 45_566
C6 C5 C6 C6 -71.7(4) 48 45_566
C6 C5 C6 C6 60.8(3) 43_665 45_566
C6 C5 C6 C6 -52.7(7) 14_566 45_566
C4 C5 C6 C6 37.7(7) 48 45_566
C4 C5 C6 C6 54.3(13) 14_566 45_566
C4 C5 C6 C6 -39.2(5) 43_665 45_566
C4 C5 C6 C6 -86.1(12) 13_665 45_566
C4 C5 C6 C6 -104(3) 45_566 45_566
C4 C5 C6 C6 -16.3(5) . 45_566
C4 C6 N4 C6 -38(4) 45_566 48
C6 C6 N4 C6 134.1(4) 43_665 48
C4 C6 N4 C6 -16.9(14) 13_665 48
C4 C6 N4 C6 130.6(11) 14_566 48
C5 C6 N4 C6 57.7(5) . 48
C4 C6 N4 C6 113.4(5) 48 48
C6 C6 N4 C6 96.6(7) 13_665 48
C6 C6 N4 C6 18.9(4) 14_566 48
C6 C6 N4 C6 73.4(5) 45_566 48
C4 C6 N4 C6 -111(3) 45_566 45_566
C6 C6 N4 C6 60.8(3) 43_665 45_566
C4 C6 N4 C6 -90.3(10) 13_665 45_566
C4 C6 N4 C6 57.2(16) 14_566 45_566
C6 C6 N4 C6 -73.4(5) 48 45_566
C5 C6 N4 C6 -15.6(7) . 45_566
C4 C6 N4 C6 40.0(9) 48 45_566
C6 C6 N4 C6 23.2(6) 13_665 45_566
C6 C6 N4 C6 -54.5(9) 14_566 45_566
C4 C6 N4 C6 -172(3) 45_566 43_665
C4 C6 N4 C6 -151.1(10) 13_665 43_665
C4 C6 N4 C6 -3.6(14) 14_566 43_665
C6 C6 N4 C6 -134.1(4) 48 43_665
C5 C6 N4 C6 -76.4(4) . 43_665
C4 C6 N4 C6 -20.7(7) 48 43_665
C6 C6 N4 C6 -37.6(4) 13_665 43_665
C6 C6 N4 C6 -115.2(6) 14_566 43_665
C6 C6 N4 C6 -60.8(3) 45_566 43_665
C4 C6 N4 C6 -57(4) 45_566 14_566
C6 C6 N4 C6 115.2(6) 43_665 14_566
C4 C6 N4 C6 -35.8(15) 13_665 14_566
C4 C6 N4 C6 111.7(10) 14_566 14_566
C6 C6 N4 C6 -18.9(4) 48 14_566
C5 C6 N4 C6 38.8(3) . 14_566
C4 C6 N4 C6 94.5(5) 48 14_566
C6 C6 N4 C6 77.7(6) 13_665 14_566
C6 C6 N4 C6 54.5(9) 45_566 14_566
C4 C6 N4 C6 -135(3) 45_566 13_665
C6 C6 N4 C6 37.6(4) 43_665 13_665
C4 C6 N4 C6 -113.5(10) 13_665 13_665
C4 C6 N4 C6 34.0(15) 14_566 13_665
C6 C6 N4 C6 -96.6(7) 48 13_665
C5 C6 N4 C6 -38.8(3) . 13_665
C4 C6 N4 C6 16.8(8) 48 13_665
C6 C6 N4 C6 -77.7(6) 14_566 13_665
C6 C6 N4 C6 -23.2(6) 45_566 13_665
C4 C6 N4 C4 -21(2) 45_566 13_665
C6 C6 N4 C4 151.1(10) 43_665 13_665
C4 C6 N4 C4 148(2) 14_566 13_665
C6 C6 N4 C4 16.9(14) 48 13_665
C5 C6 N4 C4 74.7(13) . 13_665
C4 C6 N4 C4 130.3(18) 48 13_665
C6 C6 N4 C4 113.5(10) 13_665 13_665
C6 C6 N4 C4 35.8(15) 14_566 13_665
C6 C6 N4 C4 90.3(10) 45_566 13_665
C6 C6 N4 C4 172(3) 43_665 45_566
C4 C6 N4 C4 21(2) 13_665 45_566
C4 C6 N4 C4 169(5) 14_566 45_566
C6 C6 N4 C4 38(4) 48 45_566
C5 C6 N4 C4 96(3) . 45_566
C4 C6 N4 C4 151(4) 48 45_566
C6 C6 N4 C4 135(3) 13_665 45_566
C6 C6 N4 C4 57(4) 14_566 45_566
C6 C6 N4 C4 111(3) 45_566 45_566
C4 C6 N4 C4 -151(4) 45_566 48
C6 C6 N4 C4 20.7(7) 43_665 48
C4 C6 N4 C4 -130.3(18) 13_665 48
C4 C6 N4 C4 17.2(9) 14_566 48
C6 C6 N4 C4 -113.4(5) 48 48
C5 C6 N4 C4 -55.7(6) . 48
C6 C6 N4 C4 -16.8(8) 13_665 48
C6 C6 N4 C4 -94.5(5) 14_566 48
C6 C6 N4 C4 -40.0(9) 45_566 48
C4 C6 N4 C4 -70(3) 45_566 43_665
C6 C6 N4 C4 102.3(4) 43_665 43_665
C4 C6 N4 C4 -48.7(10) 13_665 43_665
C4 C6 N4 C4 98.8(17) 14_566 43_665
C6 C6 N4 C4 -31.8(6) 48 43_665
C5 C6 N4 C4 25.9(7) . 43_665
C4 C6 N4 C4 81.6(9) 48 43_665
C6 C6 N4 C4 64.8(6) 13_665 43_665
C6 C6 N4 C4 -12.9(8) 14_566 43_665
C6 C6 N4 C4 41.6(5) 45_566 43_665
C4 C6 N4 C4 -169(5) 45_566 14_566
C6 C6 N4 C4 3.6(14) 43_665 14_566
C4 C6 N4 C4 -148(2) 13_665 14_566
C6 C6 N4 C4 -130.6(11) 48 14_566
C5 C6 N4 C4 -72.8(12) . 14_566
C4 C6 N4 C4 -17.2(9) 48 14_566
C6 C6 N4 C4 -34.0(15) 13_665 14_566
C6 C6 N4 C4 -111.7(10) 14_566 14_566
C6 C6 N4 C4 -57.2(16) 45_566 14_566
C4 C6 N4 C4 -94(4) 45_566 .
C6 C6 N4 C4 77.7(5) 43_665 .
C4 C6 N4 C4 -73.3(13) 13_665 .
C4 C6 N4 C4 74.2(12) 14_566 .
C6 C6 N4 C4 -56.4(4) 48 .
C5 C6 N4 C4 1.3(5) . .
C4 C6 N4 C4 57.0(8) 48 .
C6 C6 N4 C4 40.2(6) 13_665 .
C6 C6 N4 C4 -37.5(6) 14_566 .
C6 C6 N4 C4 17.0(6) 45_566 .
C6 C4 N4 C6 -69(3) 45_566 .
C4 C4 N4 C6 77.5(3) 43_665 .
C6 C4 N4 C6 62.1(13) 14_566 .
C6 C4 N4 C6 -63.6(13) 13_665 .
C4 C4 N4 C6 -59.5(5) 48 .
C6 C4 N4 C6 48.7(9) 48 .
C5 C4 N4 C6 -1.2(5) . .
C4 C4 N4 C6 -42.5(5) 14_566 .
C4 C4 N4 C6 40.0(6) 13_665 .
C6 C4 N4 C6 -117(4) 45_566 48
C4 C4 N4 C6 28.8(8) 43_665 48
C6 C4 N4 C6 13.4(6) 14_566 48
C6 C4 N4 C6 -112(2) 13_665 48
C4 C4 N4 C6 -108.2(6) 48 48
C5 C4 N4 C6 -50.0(9) . 48
C4 C4 N4 C6 -91.2(7) 14_566 48
C4 C4 N4 C6 -8.7(11) 13_665 48
C4 C4 N4 C6 146(3) 43_665 45_566
C6 C4 N4 C6 131(5) 14_566 45_566
C6 C4 N4 C6 5(2) 13_665 45_566
C4 C4 N4 C6 9(4) 48 45_566
C6 C4 N4 C6 117(4) 48 45_566
C5 C4 N4 C6 67(3) . 45_566
C4 C4 N4 C6 26(3) 14_566 45_566
C4 C4 N4 C6 108(3) 13_665 45_566
C6 C4 N4 C6 -43(3) 45_566 43_665
C4 C4 N4 C6 102.6(4) 43_665 43_665
C6 C4 N4 C6 87.3(15) 14_566 43_665
C6 C4 N4 C6 -38.4(12) 13_665 43_665
C4 C4 N4 C6 -34.4(6) 48 43_665
C6 C4 N4 C6 73.9(10) 48 43_665
C5 C4 N4 C6 23.9(5) . 43_665
C4 C4 N4 C6 -17.3(6) 14_566 43_665
C4 C4 N4 C6 65.1(6) 13_665 43_665
C6 C4 N4 C6 -131(5) 45_566 14_566
C4 C4 N4 C6 15.3(13) 43_665 14_566
C6 C4 N4 C6 -126(3) 13_665 14_566
C4 C4 N4 C6 -121.7(11) 48 14_566
C6 C4 N4 C6 -13.4(6) 48 14_566
C5 C4 N4 C6 -63.4(14) . 14_566
C4 C4 N4 C6 -104.6(12) 14_566 14_566
C4 C4 N4 C6 -22.1(16) 13_665 14_566
C6 C4 N4 C6 -5(2) 45_566 13_665
C4 C4 N4 C6 141.0(13) 43_665 13_665
C6 C4 N4 C6 126(3) 14_566 13_665
C4 C4 N4 C6 4.0(16) 48 13_665
C6 C4 N4 C6 112(2) 48 13_665
C5 C4 N4 C6 62.3(12) . 13_665
C4 C4 N4 C6 21.1(15) 14_566 13_665
C4 C4 N4 C6 103.6(10) 13_665 13_665
C6 C4 N4 C4 -108(3) 45_566 13_665
C4 C4 N4 C4 37.5(5) 43_665 13_665
C6 C4 N4 C4 22.1(16) 14_566 13_665
C6 C4 N4 C4 -103.6(10) 13_665 13_665
C4 C4 N4 C4 -99.5(8) 48 13_665
C6 C4 N4 C4 8.7(11) 48 13_665
C5 C4 N4 C4 -41.2(3) . 13_665
C4 C4 N4 C4 -82.4(6) 14_566 13_665
C6 C4 N4 C4 -87(3) 45_566 45_566
C4 C4 N4 C4 59.2(4) 43_665 45_566
C6 C4 N4 C4 43.9(14) 14_566 45_566
C6 C4 N4 C4 -81.8(15) 13_665 45_566
C4 C4 N4 C4 -77.8(5) 48 45_566
C6 C4 N4 C4 30.4(9) 48 45_566
C5 C4 N4 C4 -19.5(7) . 45_566
C4 C4 N4 C4 -60.7(8) 14_566 45_566
C4 C4 N4 C4 21.7(8) 13_665 45_566
C6 C4 N4 C4 -9(4) 45_566 48
C4 C4 N4 C4 137.0(4) 43_665 48
C6 C4 N4 C4 121.7(11) 14_566 48
C6 C4 N4 C4 -4.0(16) 13_665 48
C6 C4 N4 C4 108.2(6) 48 48
C5 C4 N4 C4 58.3(6) . 48
C4 C4 N4 C4 17.1(5) 14_566 48
C4 C4 N4 C4 99.5(8) 13_665 48
C6 C4 N4 C4 -146(3) 45_566 43_665
C6 C4 N4 C4 -15.3(13) 14_566 43_665
C6 C4 N4 C4 -141.0(13) 13_665 43_665
C4 C4 N4 C4 -137.0(4) 48 43_665
C6 C4 N4 C4 -28.8(8) 48 43_665
C5 C4 N4 C4 -78.7(4) . 43_665
C4 C4 N4 C4 -119.9(5) 14_566 43_665
C4 C4 N4 C4 -37.5(5) 13_665 43_665
C6 C4 N4 C4 -26(3) 45_566 14_566
C4 C4 N4 C4 119.9(5) 43_665 14_566
C6 C4 N4 C4 104.6(12) 14_566 14_566
C6 C4 N4 C4 -21.1(15) 13_665 14_566
C4 C4 N4 C4 -17.1(5) 48 14_566
C6 C4 N4 C4 91.2(7) 48 14_566
C5 C4 N4 C4 41.2(3) . 14_566
C4 C4 N4 C4 82.4(6) 13_665 14_566
